data_7124081
loop_
_publ_author_name
'Li, Chen'
'Wang, Ting'
'Li, Ni'
'Li, Min'
'Li, Yuntao'
'Sun, Yan'
'Tian, Yang'
'Zhu, Junru'
'Wu, Yiqian'
'Zhang, Dazhi'
'Cui, Xiaoyan'

_publ_section_title
;
 Si-coumarin of hydrogen-bonding induced bathochromic effect for
 monitoring adipogenic differentiation
;
_journal_name_full 'Chemical Communications'
_journal_paper_doi 10.1039/C9CC05895H
_journal_year 2019
_chemical_formula_moiety 'C15 H21 N O Si'
_chemical_formula_sum 'C15 H21 N O Si'
_chemical_formula_weight 259.42
_space_group_crystal_system monoclinic
_space_group_IT_number 4
_space_group_name_Hall 'P 2yb'
_space_group_name_H-M_alt 'P 1 21 1'
_symmetry_space_group_name_Hall 'P 2yb'
_symmetry_space_group_name_H-M 'P 1 21 1'
_atom_sites_solution_hydrogens geom
_atom_sites_solution_primary dual
_audit_creation_date 2019-04-30
_audit_creation_method
;
Olex2 1.2
(compiled 2018.05.29 svn.r3508 for OlexSys, GUI svn.r5506)
;
_cell_angle_alpha 90
_cell_angle_beta 108.156(2)
_cell_angle_gamma 90
_cell_formula_units_Z 2
_cell_length_a 9.9331(2)
_cell_length_b 7.24400(10)
_cell_length_c 10.5483(2)
_cell_measurement_reflns_used 11548
_cell_measurement_temperature 100.00(10)
_cell_measurement_theta_max 74.0820
_cell_measurement_theta_min 5.3220
_cell_volume 721.22(2)
_computing_cell_refinement 'CrysAlisPro 1.171.39.32a (Rigaku OD, 2017)'
_computing_data_collection 'CrysAlisPro 1.171.39.32a (Rigaku OD, 2017)'
_computing_data_reduction 'CrysAlisPro 1.171.39.32a (Rigaku OD, 2017)'
_computing_molecular_graphics 'Olex2 (Dolomanov et al., 2009)'
_computing_publication_material 'Olex2 (Dolomanov et al., 2009)'
_computing_structure_refinement 'ShelXL (Sheldrick, 2015)'
_computing_structure_solution 'ShelXT (Sheldrick, 2015)'
_diffrn_ambient_environment N~2~
_diffrn_ambient_temperature 100.00(10)
_diffrn_detector 'CCD plate'
_diffrn_measured_fraction_theta_full 0.999
_diffrn_measured_fraction_theta_max 0.991
_diffrn_measurement_details
;
List of Runs (angles in degrees, time in seconds):

  # Type    Start    End  Width  t~exp~   \w     \q     \k     \f   Frames
--------------------------------------------------------------------------
  1  \w     28.00  78.00   1.00    1.00    --    0.00  38.00 120.00   50
  2  \w    -55.00  -9.00   1.00    1.00    --    0.00 -57.00-180.00   46
  3  \w     -7.00  25.00   1.00    1.00    --    0.00  38.00 -60.00   32
  4  \w    -33.00  -7.00   1.00    1.00    --    0.00 -82.00 -90.00   26
  5  \w    -19.00  28.00   1.00    1.00    --    0.00  38.00 -90.00   47
  6  \w      3.00  31.00   1.00    1.00    --    0.00 -82.00 -90.00   28
  7  \w    -84.00 -59.00   1.00    1.00    --    0.00 -57.00-180.00   25
  8  \w     29.00  88.00   1.00    1.00    --    0.00  38.00 -60.00   59
  9  \w     53.00  87.00   1.00    1.00    --    0.00  38.00  60.00   34
 10  \w    -86.00 -17.00   1.00    1.00    --    0.00 -82.00   0.00   69
 11  \w     -4.00  21.00   1.00    1.00    --    0.00 -57.00-180.00   25
 12  \w    -17.00  20.00   1.00    1.00    --    0.00  38.00  60.00   37
 13  \w    -37.00   0.00   1.00    1.00    --    0.00 -38.00  90.00   37
 14  \w    -88.00 -54.00   1.00    1.00    --    0.00 -38.00  90.00   34
 15  \w    -17.00  21.00   1.00    1.00    --    0.00  38.00 120.00   38
 16  \w     53.00 128.00   1.00    1.00    --   95.80 -82.00-150.00   75
 17  \w    124.00 163.00   1.00    1.00    --   95.80  45.00  90.00   39
 18  \w    160.00 185.00   1.00    1.00    --   95.80  77.00-150.00   25
 19  \w     76.00 118.00   1.00    1.00    --   95.80  45.00  90.00   42
 20  \w     65.00  91.00   1.00    1.00    --   95.80  77.00-120.00   26
 21  \w     65.00  91.00   1.00    1.00    --   95.80  77.00-150.00   26
 22  \w     76.00 146.00   1.00    1.00    --   95.80  45.00 -60.00   70
 23  \w    126.00 170.00   1.00    1.00    --   95.80  82.00   0.00   44
 24  \w     65.00  91.00   1.00    1.00    --   95.80  77.00 -60.00   26
 25  \w    112.00 181.00   1.00    1.00    --   95.80  77.00 -60.00   69
 26  \w     66.00  91.00   1.00    1.00    --   95.80  77.00 150.00   25
 27  \w     63.00  91.00   1.00    1.00    --   95.80  82.00 -30.00   28
 28  \w    128.00 181.00   1.00    1.00    --   95.80  82.00 -30.00   53
 29  \w     86.00 127.00   1.00    1.00    --   95.80 -82.00 120.00   41
 30  \w     77.00 184.00   1.00    1.00    --   95.80  45.00-150.00  107
 31  \w     64.00  90.00   1.00    1.00    --   95.80  82.00   0.00   26
 32  \w    160.00 185.00   1.00    1.00    --   95.80  82.00  60.00   25
 33  \w     73.00  99.00   1.00    1.00    --   95.80  61.00-180.00   26
 34  \w     66.00  93.00   1.00    1.00    --   95.80  82.00  60.00   27
 35  \w     75.00 168.00   1.00    1.00    --   95.80  45.00 -90.00   93
 36  \w     72.00 154.00   1.00    1.00    --   95.80  61.00 -30.00   82
 37  \w     74.00 100.00   1.00    1.00    --   95.80  61.00 150.00   26
 38  \w     76.00 173.00   1.00    1.00    --   95.80  45.00-180.00   97
 39  \w     65.00  91.00   1.00    1.00    --   95.80  82.00 -90.00   26
 40  \w     65.00  90.00   1.00    1.00    --   95.80  77.00-180.00   25
 41  \w     63.00  89.00   1.00    1.00    --   95.80  82.00-180.00   26
 42  \w     65.00  90.00   1.00    1.00    --   95.80  77.00 120.00   25
 43  \w    120.00 166.00   1.00    1.00    --   95.80  77.00  60.00   46
 44  \w     76.00 103.00   1.00    1.00    --   95.80  45.00 120.00   27
 45  \w     12.00 101.00   1.00    1.00    --   95.80 -61.00 -30.00   89
 46  \w     65.00  91.00   1.00    1.00    --   95.80  77.00  30.00   26
 47  \w     65.00  91.00   1.00    1.00    --   95.80  77.00  60.00   26
 48  \w     75.00 101.00   1.00    1.00    --   95.80  45.00 -30.00   26
 49  \w     76.00 118.00   1.00    1.00    --   95.80  45.00  30.00   42
 50  \w     75.00 123.00   1.00    1.00    --   95.80  45.00 150.00   48
 51  \w     58.00 119.00   1.00    1.00    --   95.80 -82.00  60.00   61
 52  \w     76.00 157.00   1.00    1.00    --   95.80  45.00-120.00   81
 53  \w     65.00  91.00   1.00    1.00    --   95.80  77.00 -90.00   26
 54  \w     74.00 117.00   1.00    1.00    --   95.80  61.00  60.00   43
 55  \w    154.00 179.00   1.00    1.00    --   95.80  45.00 -60.00   25
 56  \w     63.00  88.00   1.00    1.00    --   95.80  82.00  90.00   25
 57  \w     12.00 124.00   1.00    1.00    --   95.80 -82.00 -30.00  112
 58  \w     33.00  63.00   1.00    1.00    --   95.80 -82.00 120.00   30
 59  \w    104.00 180.00   1.00    1.00    --   95.80  78.00  16.81   76
 60  \w     65.00  91.00   1.00    1.00    --   95.80  78.00  16.81   26
;
_diffrn_measurement_device 'four-circle diffractometer'
_diffrn_measurement_device_type 'XtaLAB AFC12 (RINC): Kappa dual home/near'
_diffrn_measurement_method '\w scans'
_diffrn_orient_matrix_type 'CrysAlisPro convention (1999,Acta A55,543-557)'
_diffrn_orient_matrix_UB_11 -0.0354644000
_diffrn_orient_matrix_UB_12 -0.0217572000
_diffrn_orient_matrix_UB_13 0.1313431000
_diffrn_orient_matrix_UB_21 0.1504200000
_diffrn_orient_matrix_UB_22 0.0651416000
_diffrn_orient_matrix_UB_23 0.0790202000
_diffrn_orient_matrix_UB_31 -0.0525699000
_diffrn_orient_matrix_UB_32 0.2012647000
_diffrn_orient_matrix_UB_33 -0.0113143000
_diffrn_radiation_monochromator graphite
_diffrn_radiation_probe x-ray
_diffrn_radiation_type CuK\a
_diffrn_radiation_wavelength 1.54184
_diffrn_reflns_av_R_equivalents 0.0841
_diffrn_reflns_av_unetI/netI 0.0426
_diffrn_reflns_Laue_measured_fraction_full 0.999
_diffrn_reflns_Laue_measured_fraction_max 0.991
_diffrn_reflns_limit_h_max 12
_diffrn_reflns_limit_h_min -12
_diffrn_reflns_limit_k_max 8
_diffrn_reflns_limit_k_min -8
_diffrn_reflns_limit_l_max 13
_diffrn_reflns_limit_l_min -13
_diffrn_reflns_number 13777
_diffrn_reflns_point_group_measured_fraction_full 0.974
_diffrn_reflns_point_group_measured_fraction_max 0.959
_diffrn_reflns_theta_full 67.684
_diffrn_reflns_theta_max 74.386
_diffrn_reflns_theta_min 4.411
_diffrn_source 'fine-focus sealed X-ray tube'
_diffrn_source_type 'Enhance (Cu) X-ray Source'
_exptl_absorpt_coefficient_mu 1.334
_exptl_absorpt_correction_T_max 1.00000
_exptl_absorpt_correction_T_min 0.07906
_exptl_absorpt_correction_type multi-scan
_exptl_absorpt_process_details
;
CrysAlisPro 1.171.39.32a (Rigaku Oxford Diffraction, 2017)
Empirical absorption correction using spherical harmonics,
 implemented in SCALE3 ABSPACK scaling algorithm.
;
_exptl_crystal_colour 'clear light yellow'
_exptl_crystal_colour_lustre clear
_exptl_crystal_colour_modifier light
_exptl_crystal_colour_primary yellow
_exptl_crystal_density_diffrn 1.195
_exptl_crystal_description plate
_exptl_crystal_F_000 280
_exptl_crystal_size_max 0.46
_exptl_crystal_size_mid 0.12
_exptl_crystal_size_min 0.09
_refine_diff_density_max 0.342
_refine_diff_density_min -0.398
_refine_diff_density_rms 0.050
_refine_ls_abs_structure_details
;
 Flack x determined using 1192 quotients [(I+)-(I-)]/[(I+)+(I-)]
 (Parsons, Flack and Wagner, Acta Cryst. B69 (2013) 249-259).
;
_refine_ls_abs_structure_Flack 0.04(2)
_refine_ls_extinction_coef 0.008(2)
_refine_ls_extinction_expression Fc^*^=kFc[1+0.001xFc^2^\l^3^/sin(2\q)]^-1/4^
_refine_ls_extinction_method 'SHELXL-2016/6 (Sheldrick 2016)'
_refine_ls_goodness_of_fit_ref 1.073
_refine_ls_hydrogen_treatment constr
_refine_ls_matrix_type full
_refine_ls_number_parameters 168
_refine_ls_number_reflns 2822
_refine_ls_number_restraints 1
_refine_ls_restrained_S_all 1.073
_refine_ls_R_factor_all 0.0397
_refine_ls_R_factor_gt 0.0394
_refine_ls_shift/su_max 0.000
_refine_ls_shift/su_mean 0.000
_refine_ls_structure_factor_coef Fsqd
_refine_ls_weighting_details 'w=1/[\s^2^(Fo^2^)+(0.0730P)^2^+0.0880P] where P=(Fo^2^+2Fc^2^)/3'
_refine_ls_weighting_scheme calc
_refine_ls_wR_factor_gt 0.1052
_refine_ls_wR_factor_ref 0.1054
_reflns_Friedel_coverage 0.785
_reflns_Friedel_fraction_full 0.945
_reflns_Friedel_fraction_max 0.920
_reflns_number_gt 2774
_reflns_number_total 2822
_reflns_threshold_expression 'I > 2\s(I)'
_cod_data_source_file c9cc05895h3.cif
_cod_data_source_block exp_796
_cod_database_code 7124081
_shelx_shelxl_version_number 2016/6
_shelx_space_group_comment
;
The symmetry employed for this shelxl refinement is uniquely defined
by the following loop, which should always be used as a source of
symmetry information in preference to the above space-group names.
They are only intended as comments.
;
_reflns_odcompleteness_completeness 100.00
_reflns_odcompleteness_iscentric 1
_reflns_odcompleteness_theta 66.97
_olex2_refinement_description
;
1. Fixed Uiso
 At 1.2 times of:
  All C(H) groups, All C(H,H) groups
 At 1.5 times of:
  All C(H,H,H) groups
2.a Secondary CH2 refined with riding coordinates:
 C12(H12A,H12B), C14(H14A,H14B)
2.b Aromatic/amide H refined with riding coordinates:
 C2(H2), C4(H4), C5(H5), C7(H7), C8(H8)
2.c Idealised Me refined as rotating group:
 C10(H10A,H10B,H10C), C11(H11A,H11B,H11C), C13(H13A,H13B,H13C), C15(H15A,H15B,
 H15C)
;
_olex2_submission_special_instructions 'No special instructions were received'
_oxdiff_exptl_absorpt_empirical_details
;
Empirical correction (ABSPACK) includes:
- Absorption correction using spherical harmonics
- Frame scaling
;
_oxdiff_exptl_absorpt_empirical_full_max 10.907
_oxdiff_exptl_absorpt_empirical_full_min 0.281

loop_
_space_group_symop_operation_xyz
'x, y, z'
'-x, y+1/2, -z'

loop_
_atom_site_label
_atom_site_type_symbol
_atom_site_fract_x
_atom_site_fract_y
_atom_site_fract_z
_atom_site_U_iso_or_equiv
_atom_site_adp_type
_atom_site_occupancy
_atom_site_site_symmetry_order
_atom_site_calc_flag
_atom_site_refinement_flags_posn
Si1 Si 0.58362(6) 0.56141(9) 0.21116(6) 0.0149(2) Uani 1 1 d .
O1 O 0.3123(2) 0.5438(3) 0.03396(19) 0.0320(5) Uani 1 1 d .
N1 N 0.9646(2) 0.4325(3) 0.6773(2) 0.0201(5) Uani 1 1 d .
C1 C 0.6511(3) 0.4312(3) 0.3721(2) 0.0148(5) Uani 1 1 d .
C2 C 0.7790(2) 0.4791(4) 0.4650(2) 0.0157(5) Uani 1 1 d .
H2 H 0.829285 0.578263 0.446482 0.019 Uiso 1 1 calc R
C3 C 0.8368(3) 0.3828(4) 0.5877(3) 0.0177(5) Uani 1 1 d .
C4 C 0.7564(3) 0.2332(4) 0.6106(3) 0.0196(5) Uani 1 1 d .
H4 H 0.790240 0.164948 0.688738 0.024 Uiso 1 1 calc R
C5 C 0.6285(3) 0.1868(4) 0.5188(3) 0.0195(5) Uani 1 1 d .
H5 H 0.578455 0.087019 0.537011 0.023 Uiso 1 1 calc R
C6 C 0.5705(2) 0.2841(3) 0.3988(2) 0.0161(5) Uani 1 1 d .
C7 C 0.4302(3) 0.2335(4) 0.3131(3) 0.0195(5) Uani 1 1 d .
H7 H 0.390278 0.130633 0.340200 0.023 Uiso 1 1 calc R
C8 C 0.3493(3) 0.3152(4) 0.1990(3) 0.0210(6) Uani 1 1 d .
H8 H 0.259320 0.267243 0.158145 0.025 Uiso 1 1 calc R
C9 C 0.3938(3) 0.4730(4) 0.1364(3) 0.0199(5) Uani 1 1 d .
C10 C 0.6813(3) 0.4942(4) 0.0937(2) 0.0211(5) Uani 1 1 d .
H10A H 0.779447 0.526424 0.131415 0.032 Uiso 1 1 calc GR
H10B H 0.641938 0.558126 0.010604 0.032 Uiso 1 1 calc GR
H10C H 0.672871 0.363477 0.078439 0.032 Uiso 1 1 calc GR
C11 C 0.5884(3) 0.8139(4) 0.2415(3) 0.0241(6) Uani 1 1 d .
H11A H 0.524898 0.844195 0.290871 0.036 Uiso 1 1 calc GR
H11B H 0.559761 0.877947 0.157653 0.036 Uiso 1 1 calc GR
H11C H 0.682923 0.850218 0.291670 0.036 Uiso 1 1 calc GR
C12 C 1.0374(3) 0.6004(4) 0.6580(3) 0.0219(6) Uani 1 1 d .
H12A H 1.042772 0.600514 0.567711 0.026 Uiso 1 1 calc R
H12B H 1.133640 0.597271 0.718455 0.026 Uiso 1 1 calc R
C13 C 0.9679(3) 0.7795(4) 0.6805(3) 0.0232(6) Uani 1 1 d .
H13A H 0.869543 0.778318 0.628628 0.035 Uiso 1 1 calc GR
H13B H 1.013994 0.882159 0.653821 0.035 Uiso 1 1 calc GR
H13C H 0.976478 0.791092 0.773386 0.035 Uiso 1 1 calc GR
C14 C 1.0116(3) 0.3476(4) 0.8104(3) 0.0240(6) Uani 1 1 d .
H14A H 1.111514 0.374106 0.851335 0.029 Uiso 1 1 calc R
H14B H 1.001440 0.214768 0.800357 0.029 Uiso 1 1 calc R
C15 C 0.9316(4) 0.4125(5) 0.9034(3) 0.0289(6) Uani 1 1 d .
H15A H 0.831681 0.398222 0.860357 0.043 Uiso 1 1 calc GR
H15B H 0.952743 0.540112 0.925176 0.043 Uiso 1 1 calc GR
H15C H 0.959848 0.340100 0.983653 0.043 Uiso 1 1 calc GR

loop_
_atom_site_aniso_label
_atom_site_aniso_U_11
_atom_site_aniso_U_22
_atom_site_aniso_U_33
_atom_site_aniso_U_23
_atom_site_aniso_U_13
_atom_site_aniso_U_12
Si1 0.0145(3) 0.0155(4) 0.0159(3) -0.0004(2) 0.0063(2) -0.0019(2)
O1 0.0224(10) 0.0355(13) 0.0316(10) 0.0038(10) -0.0012(8) -0.0025(9)
N1 0.0177(10) 0.0250(12) 0.0178(10) 0.0005(9) 0.0059(9) 0.0020(9)
C1 0.0172(12) 0.0125(12) 0.0188(11) -0.0011(9) 0.0116(10) 0.0014(9)
C2 0.0168(11) 0.0167(12) 0.0174(11) -0.0012(9) 0.0106(9) -0.0010(9)
C3 0.0177(12) 0.0198(13) 0.0190(11) -0.0026(9) 0.0108(9) 0.0031(9)
C4 0.0263(13) 0.0182(14) 0.0178(12) 0.0036(9) 0.0118(10) 0.0034(10)
C5 0.0235(12) 0.0165(12) 0.0247(12) 0.0005(10) 0.0164(10) -0.0017(10)
C6 0.0184(12) 0.0135(13) 0.0209(11) -0.0036(9) 0.0125(10) 0.0006(9)
C7 0.0207(12) 0.0158(14) 0.0276(12) -0.0054(10) 0.0157(10) -0.0055(9)
C8 0.0140(11) 0.0256(14) 0.0257(12) -0.0073(11) 0.0097(10) -0.0060(10)
C9 0.0149(12) 0.0226(14) 0.0223(12) -0.0037(10) 0.0060(9) -0.0016(10)
C10 0.0210(12) 0.0251(14) 0.0188(11) 0.0000(10) 0.0083(9) -0.0051(10)
C11 0.0291(14) 0.0194(14) 0.0241(12) 0.0008(11) 0.0089(10) -0.0023(11)
C12 0.0149(11) 0.0305(17) 0.0218(12) -0.0023(10) 0.0080(9) -0.0026(10)
C13 0.0237(13) 0.0251(15) 0.0243(13) -0.0030(11) 0.0124(11) -0.0051(11)
C14 0.0236(14) 0.0269(15) 0.0196(13) 0.0022(11) 0.0039(10) 0.0072(11)
C15 0.0401(17) 0.0277(16) 0.0203(12) 0.0044(11) 0.0113(12) 0.0083(12)

loop_
_atom_type_symbol
_atom_type_description
_atom_type_scat_dispersion_real
_atom_type_scat_dispersion_imag
_atom_type_scat_source
C C 0.0181 0.0091 'International Tables Vol C Tables 4.2.6.8 and 6.1.1.4'
H H 0.0000 0.0000 'International Tables Vol C Tables 4.2.6.8 and 6.1.1.4'
N N 0.0311 0.0180 'International Tables Vol C Tables 4.2.6.8 and 6.1.1.4'
O O 0.0492 0.0322 'International Tables Vol C Tables 4.2.6.8 and 6.1.1.4'
Si Si 0.2541 0.3302 'International Tables Vol C Tables 4.2.6.8 and 6.1.1.4'

loop_
_geom_angle_atom_site_label_1
_geom_angle_atom_site_label_2
_geom_angle_atom_site_label_3
_geom_angle
C1 Si1 C9 103.49(11)
C10 Si1 C1 110.99(11)
C10 Si1 C9 106.82(11)
C11 Si1 C1 110.93(12)
C11 Si1 C9 111.72(12)
C11 Si1 C10 112.47(13)
C3 N1 C12 120.9(2)
C3 N1 C14 119.9(2)
C12 N1 C14 117.2(2)
C2 C1 Si1 120.35(19)
C2 C1 C6 120.0(2)
C6 C1 Si1 119.66(19)
C1 C2 H2 118.6
C1 C2 C3 122.8(2)
C3 C2 H2 118.6
N1 C3 C2 121.4(2)
N1 C3 C4 122.3(2)
C4 C3 C2 116.2(2)
C3 C4 H4 119.5
C5 C4 C3 121.0(2)
C5 C4 H4 119.5
C4 C5 H5 118.7
C4 C5 C6 122.6(2)
C6 C5 H5 118.7
C1 C6 C7 124.1(2)
C5 C6 C1 117.3(2)
C5 C6 C7 118.6(2)
C6 C7 H7 115.5
C8 C7 C6 129.1(2)
C8 C7 H7 115.5
C7 C8 H8 117.8
C7 C8 C9 124.4(2)
C9 C8 H8 117.8
O1 C9 Si1 120.8(2)
O1 C9 C8 120.7(2)
C8 C9 Si1 118.39(19)
Si1 C10 H10A 109.5
Si1 C10 H10B 109.5
Si1 C10 H10C 109.5
H10A C10 H10B 109.5
H10A C10 H10C 109.5
H10B C10 H10C 109.5
Si1 C11 H11A 109.5
Si1 C11 H11B 109.5
Si1 C11 H11C 109.5
H11A C11 H11B 109.5
H11A C11 H11C 109.5
H11B C11 H11C 109.5
N1 C12 H12A 108.6
N1 C12 H12B 108.6
N1 C12 C13 114.78(19)
H12A C12 H12B 107.5
C13 C12 H12A 108.6
C13 C12 H12B 108.6
C12 C13 H13A 109.5
C12 C13 H13B 109.5
C12 C13 H13C 109.5
H13A C13 H13B 109.5
H13A C13 H13C 109.5
H13B C13 H13C 109.5
N1 C14 H14A 108.6
N1 C14 H14B 108.6
N1 C14 C15 114.5(2)
H14A C14 H14B 107.6
C15 C14 H14A 108.6
C15 C14 H14B 108.6
C14 C15 H15A 109.5
C14 C15 H15B 109.5
C14 C15 H15C 109.5
H15A C15 H15B 109.5
H15A C15 H15C 109.5
H15B C15 H15C 109.5

loop_
_geom_bond_atom_site_label_1
_geom_bond_atom_site_label_2
_geom_bond_distance
Si1 C1 1.874(2)
Si1 C9 1.913(3)
Si1 C10 1.861(3)
Si1 C11 1.855(3)
O1 C9 1.241(3)
N1 C3 1.373(4)
N1 C12 1.462(4)
N1 C14 1.469(3)
C1 C2 1.385(3)
C1 C6 1.413(3)
C2 H2 0.9300
C2 C3 1.424(4)
C3 C4 1.411(4)
C4 H4 0.9300
C4 C5 1.378(4)
C5 H5 0.9300
C5 C6 1.406(4)
C6 C7 1.451(3)
C7 H7 0.9300
C7 C8 1.357(4)
C8 H8 0.9300
C8 C9 1.457(4)
C10 H10A 0.9600
C10 H10B 0.9600
C10 H10C 0.9600
C11 H11A 0.9600
C11 H11B 0.9600
C11 H11C 0.9600
C12 H12A 0.9700
C12 H12B 0.9700
C12 C13 1.523(4)
C13 H13A 0.9600
C13 H13B 0.9600
C13 H13C 0.9600
C14 H14A 0.9700
C14 H14B 0.9700
C14 C15 1.517(4)
C15 H15A 0.9600
C15 H15B 0.9600
C15 H15C 0.9600
